data_7036073
loop_
_publ_author_name
'Carter, Korey P.'
'Zulato, Cec\'ilia H F'
'Rodrigues, Emille M.'
'Pope, Simon J. A.'
'Sigoli, Fernando A.'
'Cahill, Christopher L.'

_publ_section_title
;
 Controlling dimensionality via a dual ligand strategy in
 Ln-thiophene-2,5-dicarboxylic acid-terpyridine coordination polymers.
;
_journal_issue 36
_journal_name_full 'Dalton transactions (Cambridge, England : 2003)'
_journal_page_first 15843
_journal_page_last 15854
_journal_paper_doi 10.1039/c5dt02596f
_journal_volume 44
_journal_year 2015
_chemical_formula_sum 'C48 H32 Eu2 N6 O14 S3'
_chemical_formula_weight 1316.89
_space_group_crystal_system triclinic
_space_group_IT_number 2
_space_group_name_Hall '-P 1'
_space_group_name_H-M_alt 'P -1'
_symmetry_cell_setting triclinic
_symmetry_Int_Tables_number 2
_symmetry_space_group_name_Hall '-P 1'
_symmetry_space_group_name_H-M 'P -1'
_atom_sites_solution_hydrogens geom
_audit_creation_method SHELXL-2014
_audit_update_record
;
2015-07-02 deposited with the CCDC.
2015-08-05 downloaded from the CCDC.
;
_cell_angle_alpha 110.283(6)
_cell_angle_beta 99.536(5)
_cell_angle_gamma 99.030(5)
_cell_formula_units_Z 2
_cell_length_a 9.990(6)
_cell_length_b 14.334(7)
_cell_length_c 18.575(7)
_cell_measurement_reflns_used 31626
_cell_measurement_temperature 293(2)
_cell_measurement_theta_max 51.351
_cell_measurement_theta_min 4.358
_cell_volume 2393(2)
_computing_cell_refinement 'SAINT, Bruker-AXS'
_computing_data_collection 'APEX, Bruker-AXS'
_computing_data_reduction 'SAINT, Bruker-AXS'
_computing_molecular_graphics 'WINGX (Farrugia, 2012)'
_computing_publication_material 'Crystal Maker (Palmer, 2009)'
_computing_structure_refinement 'SHELXL-2014 (Sheldrick, 2014)'
_computing_structure_solution 'SIR92 (Gualardi, 1994)'
_diffrn_ambient_temperature 293(2)
_diffrn_measured_fraction_theta_full 1.000
_diffrn_measured_fraction_theta_max 0.998
_diffrn_measurement_device_type 'Bruker APEX II CCD'
_diffrn_measurement_method 'omega scans'
_diffrn_radiation_probe x-ray
_diffrn_radiation_type MoK\a
_diffrn_radiation_wavelength 0.71073
_diffrn_reflns_av_R_equivalents 0.0447
_diffrn_reflns_av_unetI/netI 0.0532
_diffrn_reflns_laue_measured_fraction_full 1.000
_diffrn_reflns_laue_measured_fraction_max 0.998
_diffrn_reflns_limit_h_max 12
_diffrn_reflns_limit_h_min -12
_diffrn_reflns_limit_k_max 18
_diffrn_reflns_limit_k_min -18
_diffrn_reflns_limit_l_max 24
_diffrn_reflns_limit_l_min -24
_diffrn_reflns_number 31610
_diffrn_reflns_point_group_measured_fraction_full 1.000
_diffrn_reflns_point_group_measured_fraction_max 0.998
_diffrn_reflns_theta_full 25.500
_diffrn_reflns_theta_max 27.385
_diffrn_reflns_theta_min 1.203
_diffrn_source 'fine-focus sealed tube'
_exptl_absorpt_coefficient_mu 2.803
_exptl_absorpt_correction_T_max 0.7455
_exptl_absorpt_correction_T_min 0.6607
_exptl_absorpt_correction_type empirical
_exptl_absorpt_process_details 'SADABS, Bruker-AXS (2008)'
_exptl_crystal_colour Colorless
_exptl_crystal_density_diffrn 1.827
_exptl_crystal_description Plate
_exptl_crystal_F_000 1296
_exptl_crystal_size_max 0.16
_exptl_crystal_size_mid 0.11
_exptl_crystal_size_min 0.06
_refine_diff_density_max 1.987
_refine_diff_density_min -1.039
_refine_diff_density_rms 0.138
_refine_ls_extinction_method none
_refine_ls_goodness_of_fit_ref 1.053
_refine_ls_hydrogen_treatment constr
_refine_ls_matrix_type full
_refine_ls_number_parameters 658
_refine_ls_number_reflns 10843
_refine_ls_number_restraints 6
_refine_ls_restrained_S_all 1.061
_refine_ls_R_factor_all 0.0538
_refine_ls_R_factor_gt 0.0395
_refine_ls_shift/su_max 0.001
_refine_ls_shift/su_mean 0.000
_refine_ls_structure_factor_coef Fsqd
_refine_ls_weighting_details 'w=1/[\s^2^(Fo^2^)+(0.0383P)^2^+2.2470P] where P=(Fo^2^+2Fc^2^)/3'
_refine_ls_weighting_scheme calc
_refine_ls_wR_factor_gt 0.0887
_refine_ls_wR_factor_ref 0.0976
_reflns_Friedel_coverage 0.000
_reflns_number_gt 8423
_reflns_number_total 10843
_reflns_threshold_expression 'I > 2\s(I)'
_cod_data_source_file c5dt02596f2.cif
_cod_data_source_block Compound_3
_cod_depositor_comments 'Adding full bibliography for 7036071--7036081.cif.'
_cod_database_code 7036073
_shelx_space_group_comment
;
The symmetry employed for this shelxl refinement is uniquely defined
by the following loop, which should always be used as a source of
symmetry information in preference to the above space-group names.
They are only intended as comments.
;
_shelxl_version_number 2013-4

loop_
_space_group_symop_operation_xyz
'x, y, z'
'-x, -y, -z'

loop_
_atom_site_label
_atom_site_type_symbol
_atom_site_fract_x
_atom_site_fract_y
_atom_site_fract_z
_atom_site_U_iso_or_equiv
_atom_site_adp_type
_atom_site_occupancy
_atom_site_site_symmetry_order
_atom_site_calc_flag
_atom_site_refinement_flags_posn
_atom_site_refinement_flags_adp
Eu2 Eu 0.53750(2) 0.70831(2) 0.05787(2) 0.01981(7) Uani 1 1 d . .
Eu1 Eu 0.04913(2) 0.69557(2) -0.44115(2) 0.01724(7) Uani 1 1 d . .
S2 S 0.35194(13) 0.79510(10) 0.32543(7) 0.0287(3) Uani 1 1 d . .
S1 S 0.84884(15) 0.77951(11) -0.17832(7) 0.0338(3) Uani 1 1 d . .
S3 S 0.25770(15) 0.56416(9) -0.22011(7) 0.0316(3) Uani 1 1 d . .
O11 O 0.0966(4) 0.4437(3) -0.44899(18) 0.0290(8) Uani 1 1 d . .
O3 O -0.0123(4) 0.7645(2) -0.31064(19) 0.0286(8) Uani 1 1 d . .
O5 O 0.4988(4) 0.7713(3) 0.19395(19) 0.0312(8) Uani 1 1 d . .
O4 O -0.1381(4) 0.6128(3) -0.39354(19) 0.0308(8) Uani 1 1 d . .
O7 O 0.0992(4) 0.7393(3) -0.5466(2) 0.0365(9) Uani 1 1 d . .
O9 O 0.3884(4) 0.5807(3) -0.0573(2) 0.0368(9) Uani 1 1 d . .
O12 O 0.1448(4) 0.6044(3) -0.3639(2) 0.0354(9) Uani 1 1 d . .
N2 N 0.0872(4) 0.8920(3) -0.3945(2) 0.0207(8) Uani 1 1 d . .
O10 O 0.6232(4) 0.5841(3) 0.0886(2) 0.0386(9) Uani 1 1 d . .
O6 O 0.3529(4) 0.6296(3) 0.1080(2) 0.0395(9) Uani 1 1 d . .
N3 N -0.1690(4) 0.7644(3) -0.4675(2) 0.0284(9) Uani 1 1 d . .
N5 N 0.5883(4) 0.9064(3) 0.1055(2) 0.0254(9) Uani 1 1 d . .
OW1 O 0.2163(4) 0.5950(3) -0.5133(2) 0.0431(10) Uani 1 1 d . .
O8 O 0.2687(4) 0.8760(3) -0.5244(2) 0.0349(9) Uani 1 1 d . .
N6 N 0.3288(4) 0.7851(3) 0.0305(3) 0.0363(11) Uani 1 1 d . .
N1 N 0.2969(4) 0.8017(3) -0.3662(2) 0.0281(9) Uani 1 1 d . .
C47 C 0.2014(5) 0.4808(4) -0.3156(3) 0.0256(11) Uani 1 1 d . .
N4 N 0.7889(4) 0.8081(3) 0.1330(2) 0.0299(10) Uani 1 1 d . .
C32 C 0.3442(6) 0.8882(4) 0.0538(3) 0.0347(13) Uani 1 1 d . .
C43 C 0.3606(5) 0.4909(4) -0.1064(3) 0.0243(10) Uani 1 1 d . .
C5 C 0.3290(5) 0.9050(4) -0.3392(3) 0.0253(10) Uani 1 1 d . .
C11 C -0.1598(5) 0.8657(4) -0.4477(3) 0.0282(11) Uani 1 1 d . .
C6 C 0.2163(5) 0.9530(3) -0.3608(3) 0.0248(10) Uani 1 1 d . .
C41 C 0.2202(5) 0.7365(4) 0.3546(3) 0.0290(11) Uani 1 1 d . .
C48 C 0.1425(5) 0.5116(3) -0.3814(3) 0.0208(10) Uani 1 1 d . .
C44 C 0.3026(5) 0.4710(4) -0.1890(3) 0.0278(11) Uani 1 1 d . .
O2 O 0.7692(5) 0.8609(4) -0.0285(3) 0.0652(13) Uani 1 1 d . .
C26 C 0.8267(5) 0.9115(4) 0.1606(3) 0.0302(11) Uani 1 1 d . .
C1 C 0.3982(5) 0.7557(4) -0.3486(3) 0.0378(13) Uani 1 1 d . .
H1 H 0.3776 0.6847 -0.3673 0.045 Uiso 1 1 calc R U
C10 C -0.0179(5) 0.9325(4) -0.4147(3) 0.0275(11) Uani 1 1 d . .
C42 C 0.1970(5) 0.7901(4) -0.5651(3) 0.0257(11) Uani 1 1 d . .
C21 C -0.1062(5) 0.6855(4) -0.3269(3) 0.0246(10) Uani 1 1 d . .
C24 C 1.0569(6) 0.9129(6) 0.2210(4) 0.0568(18) Uani 1 1 d . .
H24 H 1.1460 0.9482 0.2517 0.068 Uiso 1 1 calc R U
C27 C 0.7189(5) 0.9642(4) 0.1406(3) 0.0281(11) Uani 1 1 d . .
C3 C 0.5604(6) 0.9130(5) -0.2756(4) 0.0516(17) Uani 1 1 d . .
H3 H 0.6479 0.9505 -0.2437 0.062 Uiso 1 1 calc R U
O1 O 0.6331(6) 0.7161(5) -0.0429(3) 0.118(3) Uani 1 1 d . U
C19 C 0.7202(6) 0.5971(5) -0.2712(3) 0.0464(15) Uani 1 1 d . .
H19 H 0.6897 0.5354 -0.3146 0.056 Uiso 1 1 calc R U
C40 C 0.1533(6) 0.6428(4) 0.2984(3) 0.0408(14) Uani 1 1 d . .
H40 H 0.0805 0.5994 0.3046 0.049 Uiso 1 1 calc R U
OW2 O 0.8676(9) 0.5409(6) -0.0211(5) 0.185(4) Uani 1 1 d . .
C20 C 0.8171(5) 0.6774(4) -0.2670(3) 0.0276(11) Uani 1 1 d . .
C15 C -0.2977(6) 0.7023(5) -0.4958(3) 0.0401(14) Uani 1 1 d . .
H15 H -0.3058 0.6323 -0.5102 0.048 Uiso 1 1 calc R U
C25 C 0.9598(6) 0.9653(5) 0.2054(3) 0.0454(15) Uani 1 1 d . .
H25 H 0.9830 1.0364 0.2245 0.055 Uiso 1 1 calc R U
C36 C 0.2007(6) 0.7245(5) -0.0001(4) 0.0494(16) Uani 1 1 d . .
H36 H 0.1916 0.6542 -0.0166 0.059 Uiso 1 1 calc R U
C31 C 0.4873(6) 0.9520(4) 0.0871(3) 0.0302(11) Uani 1 1 d . .
C38 C 0.3148(5) 0.6943(4) 0.2354(3) 0.0288(11) Uani 1 1 d . .
C29 C 0.6473(7) 1.1135(4) 0.1366(4) 0.0491(16) Uani 1 1 d . .
H29 H 0.6672 1.1829 0.1463 0.059 Uiso 1 1 calc R U
C23 C 1.0226(6) 0.8093(6) 0.1916(4) 0.0553(18) Uani 1 1 d . .
H23 H 1.0881 0.7727 0.2005 0.066 Uiso 1 1 calc R U
C45 C 0.2721(6) 0.3797(4) -0.2523(3) 0.0391(14) Uani 1 1 d . .
H45 H 0.2868 0.3190 -0.2483 0.047 Uiso 1 1 calc R U
C37 C 0.3939(5) 0.6988(4) 0.1759(3) 0.0272(11) Uani 1 1 d . .
C39 C 0.2056(6) 0.6183(4) 0.2297(3) 0.0407(14) Uani 1 1 d . .
H39 H 0.1703 0.5578 0.1855 0.049 Uiso 1 1 calc R U
C17 C 0.7318(6) 0.7145(5) -0.1461(3) 0.0441(15) Uani 1 1 d . .
C22 C 0.8867(6) 0.7588(5) 0.1475(3) 0.0410(14) Uani 1 1 d . .
H22 H 0.8632 0.6877 0.1273 0.049 Uiso 1 1 calc R U
C8 C 0.1367(7) 1.0965(4) -0.3710(3) 0.0460(16) Uani 1 1 d . .
H8 H 0.1528 1.1652 -0.3637 0.055 Uiso 1 1 calc R U
C9 C 0.0057(7) 1.0354(4) -0.4050(3) 0.0429(15) Uani 1 1 d . .
H9 H -0.0672 1.0620 -0.4216 0.052 Uiso 1 1 calc R U
C18 C 0.6705(7) 0.6188(5) -0.2008(4) 0.0560(18) Uani 1 1 d . .
H18 H 0.6036 0.5726 -0.1931 0.067 Uiso 1 1 calc R U
C33 C 0.2276(7) 0.9276(5) 0.0455(4) 0.0519(17) Uani 1 1 d . .
H33 H 0.2374 0.9978 0.0611 0.062 Uiso 1 1 calc R U
C46 C 0.2179(6) 0.3873(4) -0.3218(3) 0.0400(14) Uani 1 1 d . .
H46 H 0.1941 0.3319 -0.3699 0.048 Uiso 1 1 calc R U
C12 C -0.2782(6) 0.9042(5) -0.4566(4) 0.0452(15) Uani 1 1 d . .
H12 H -0.2694 0.9740 -0.4434 0.054 Uiso 1 1 calc R U
C4 C 0.4603(6) 0.9629(4) -0.2938(3) 0.0390(13) Uani 1 1 d . .
H4 H 0.4804 1.0339 -0.2760 0.047 Uiso 1 1 calc R U
C7 C 0.2442(7) 1.0571(4) -0.3477(3) 0.0402(14) Uani 1 1 d . .
H7 H 0.3336 1.0984 -0.3238 0.048 Uiso 1 1 calc R U
C30 C 0.5144(7) 1.0554(4) 0.1006(3) 0.0464(15) Uani 1 1 d . .
H30 H 0.4436 1.0847 0.0856 0.056 Uiso 1 1 calc R U
C13 C -0.4086(6) 0.8388(6) -0.4852(4) 0.0532(17) Uani 1 1 d . .
H13 H -0.4886 0.8637 -0.4911 0.064 Uiso 1 1 calc R U
C16 C 0.7042(7) 0.7677(6) -0.0648(4) 0.0554(18) Uani 1 1 d . .
C2 C 0.5306(6) 0.8085(5) -0.3045(4) 0.0468(15) Uani 1 1 d . .
H2 H 0.5984 0.7740 -0.2946 0.056 Uiso 1 1 calc R U
C35 C 0.0816(7) 0.7603(6) -0.0085(4) 0.0571(18) Uani 1 1 d . .
H35 H -0.0061 0.7158 -0.0289 0.069 Uiso 1 1 calc R U
C28 C 0.7512(7) 1.0694(4) 0.1583(4) 0.0472(15) Uani 1 1 d . .
H28 H 0.8410 1.1087 0.1843 0.057 Uiso 1 1 calc R U
C14 C -0.4177(6) 0.7370(5) -0.5046(4) 0.0521(17) Uani 1 1 d . .
H14 H -0.5044 0.6913 -0.5236 0.063 Uiso 1 1 calc R U
C34 C 0.0963(7) 0.8628(6) 0.0142(4) 0.062(2) Uani 1 1 d . .
H34 H 0.0180 0.8896 0.0086 0.075 Uiso 1 1 calc R U

loop_
_atom_site_aniso_label
_atom_site_aniso_U_11
_atom_site_aniso_U_22
_atom_site_aniso_U_33
_atom_site_aniso_U_23
_atom_site_aniso_U_13
_atom_site_aniso_U_12
Eu2 0.02230(14) 0.02122(13) 0.01288(12) 0.00435(10) 0.00254(9) 0.00341(10)
Eu1 0.02032(13) 0.01658(12) 0.01287(12) 0.00484(9) 0.00358(9) 0.00105(9)
S2 0.0303(7) 0.0314(7) 0.0229(6) 0.0088(5) 0.0107(5) 0.0021(6)
S1 0.0403(8) 0.0415(8) 0.0199(6) 0.0085(6) 0.0105(6) 0.0141(6)
S3 0.0475(8) 0.0211(6) 0.0207(6) 0.0055(5) -0.0023(6) 0.0092(6)
O11 0.035(2) 0.0285(18) 0.0136(16) 0.0030(14) -0.0025(14) -0.0001(16)
O3 0.037(2) 0.0218(17) 0.0241(18) 0.0058(15) 0.0121(16) 0.0010(16)
O5 0.033(2) 0.032(2) 0.0209(18) 0.0026(15) 0.0091(15) -0.0008(16)
O4 0.036(2) 0.0303(19) 0.0198(18) 0.0043(15) 0.0114(15) -0.0017(16)
O7 0.048(2) 0.037(2) 0.028(2) 0.0152(17) 0.0178(18) 0.0045(18)
O9 0.046(2) 0.029(2) 0.0198(18) -0.0007(16) -0.0062(16) 0.0054(17)
O12 0.048(2) 0.0254(19) 0.034(2) 0.0133(17) 0.0054(18) 0.0111(17)
N2 0.026(2) 0.0184(19) 0.0181(19) 0.0063(16) 0.0097(16) 0.0038(17)
O10 0.046(2) 0.033(2) 0.041(2) 0.0206(18) 0.0029(18) 0.0134(18)
O6 0.036(2) 0.042(2) 0.024(2) -0.0010(17) 0.0114(17) -0.0079(18)
N3 0.028(2) 0.029(2) 0.026(2) 0.0083(19) 0.0034(18) 0.0097(19)
N5 0.029(2) 0.027(2) 0.019(2) 0.0074(18) 0.0086(17) 0.0067(18)
OW1 0.046(2) 0.029(2) 0.050(2) 0.0116(18) 0.008(2) 0.0061(18)
O8 0.044(2) 0.0269(19) 0.031(2) 0.0060(16) 0.0146(17) 0.0044(17)
N6 0.025(2) 0.037(3) 0.037(3) 0.005(2) 0.001(2) 0.009(2)
N1 0.023(2) 0.024(2) 0.031(2) 0.0085(19) -0.0011(18) 0.0019(18)
C47 0.026(3) 0.026(3) 0.013(2) 0.000(2) -0.0010(19) 0.000(2)
N4 0.023(2) 0.034(2) 0.030(2) 0.012(2) 0.0042(18) 0.0021(19)
C32 0.043(3) 0.041(3) 0.025(3) 0.013(2) 0.009(2) 0.021(3)
C43 0.019(2) 0.033(3) 0.024(3) 0.014(2) 0.005(2) 0.009(2)
C5 0.024(3) 0.026(3) 0.021(2) 0.007(2) 0.006(2) -0.004(2)
C11 0.030(3) 0.035(3) 0.023(3) 0.013(2) 0.006(2) 0.013(2)
C6 0.033(3) 0.017(2) 0.021(2) 0.0045(19) 0.008(2) 0.000(2)
C41 0.030(3) 0.033(3) 0.027(3) 0.014(2) 0.014(2) 0.005(2)
C48 0.017(2) 0.022(2) 0.023(2) 0.009(2) 0.0059(19) 0.0014(19)
C44 0.031(3) 0.028(3) 0.026(3) 0.011(2) 0.008(2) 0.009(2)
O2 0.083(4) 0.066(3) 0.054(3) 0.025(3) 0.024(3) 0.023(3)
C26 0.028(3) 0.036(3) 0.023(3) 0.012(2) 0.006(2) -0.005(2)
C1 0.029(3) 0.035(3) 0.042(3) 0.010(3) 0.000(3) 0.009(2)
C10 0.038(3) 0.027(3) 0.024(3) 0.013(2) 0.013(2) 0.011(2)
C42 0.032(3) 0.032(3) 0.023(3) 0.016(2) 0.012(2) 0.017(2)
C21 0.030(3) 0.029(3) 0.019(2) 0.011(2) 0.011(2) 0.011(2)
C24 0.029(3) 0.071(5) 0.059(4) 0.025(4) -0.005(3) -0.009(3)
C27 0.035(3) 0.029(3) 0.016(2) 0.004(2) 0.009(2) 0.001(2)
C3 0.031(3) 0.063(4) 0.045(4) 0.014(3) -0.001(3) -0.009(3)
O1 0.103(4) 0.152(5) 0.043(3) 0.001(3) 0.039(3) -0.064(4)
C19 0.054(4) 0.041(3) 0.035(3) 0.007(3) 0.022(3) -0.007(3)
C40 0.046(4) 0.036(3) 0.036(3) 0.011(3) 0.020(3) -0.002(3)
OW2 0.203(9) 0.100(6) 0.172(8) -0.016(5) 0.075(7) -0.064(6)
C20 0.032(3) 0.035(3) 0.019(2) 0.010(2) 0.012(2) 0.012(2)
C15 0.028(3) 0.044(3) 0.042(3) 0.011(3) 0.005(3) 0.008(3)
C25 0.037(3) 0.046(4) 0.046(4) 0.018(3) 0.004(3) -0.006(3)
C36 0.030(3) 0.046(4) 0.058(4) 0.008(3) -0.001(3) 0.008(3)
C31 0.040(3) 0.030(3) 0.022(3) 0.009(2) 0.009(2) 0.012(2)
C38 0.029(3) 0.030(3) 0.026(3) 0.009(2) 0.009(2) 0.005(2)
C29 0.075(5) 0.028(3) 0.055(4) 0.023(3) 0.030(4) 0.012(3)
C23 0.027(3) 0.080(5) 0.070(5) 0.040(4) 0.009(3) 0.019(3)
C45 0.058(4) 0.025(3) 0.027(3) 0.007(2) -0.003(3) 0.009(3)
C37 0.031(3) 0.031(3) 0.020(2) 0.007(2) 0.011(2) 0.007(2)
C39 0.045(4) 0.035(3) 0.032(3) 0.004(3) 0.016(3) -0.005(3)
C17 0.035(3) 0.073(4) 0.030(3) 0.021(3) 0.017(3) 0.017(3)
C22 0.032(3) 0.044(3) 0.048(4) 0.020(3) 0.006(3) 0.009(3)
C8 0.069(5) 0.025(3) 0.040(4) 0.016(3) 0.004(3) 0.003(3)
C9 0.058(4) 0.030(3) 0.041(3) 0.014(3) 0.005(3) 0.016(3)
C18 0.052(4) 0.068(5) 0.044(4) 0.021(4) 0.028(3) -0.011(3)
C33 0.051(4) 0.046(4) 0.066(5) 0.024(3) 0.014(3) 0.024(3)
C46 0.053(4) 0.038(3) 0.043(3) 0.030(3) 0.009(3) 0.019(3)
C12 0.048(4) 0.046(4) 0.053(4) 0.024(3) 0.015(3) 0.027(3)
C4 0.035(3) 0.035(3) 0.034(3) 0.008(3) 0.003(3) -0.009(3)
C7 0.056(4) 0.021(3) 0.031(3) 0.003(2) 0.003(3) -0.002(3)
C30 0.068(5) 0.036(3) 0.044(4) 0.019(3) 0.017(3) 0.023(3)
C13 0.035(4) 0.076(5) 0.052(4) 0.025(4) 0.007(3) 0.028(4)
C16 0.045(4) 0.078(5) 0.033(4) 0.020(4) 0.001(3) -0.005(4)
C2 0.028(3) 0.058(4) 0.051(4) 0.021(3) -0.002(3) 0.013(3)
C35 0.033(4) 0.063(5) 0.064(5) 0.017(4) -0.005(3) 0.013(3)
C28 0.058(4) 0.032(3) 0.045(4) 0.011(3) 0.017(3) -0.004(3)
C14 0.026(3) 0.064(5) 0.058(4) 0.019(4) 0.000(3) 0.009(3)
C34 0.038(4) 0.089(6) 0.068(5) 0.033(4) 0.006(3) 0.037(4)

loop_
_atom_type_symbol
_atom_type_description
_atom_type_scat_dispersion_real
_atom_type_scat_dispersion_imag
_atom_type_scat_source
C C 0.0033 0.0016 'International Tables Vol C Tables 4.2.6.8 and 6.1.1.4'
H H 0.0000 0.0000 'International Tables Vol C Tables 4.2.6.8 and 6.1.1.4'
N N 0.0061 0.0033 'International Tables Vol C Tables 4.2.6.8 and 6.1.1.4'
O O 0.0106 0.0060 'International Tables Vol C Tables 4.2.6.8 and 6.1.1.4'
S S 0.1246 0.1234 'International Tables Vol C Tables 4.2.6.8 and 6.1.1.4'
Eu Eu -0.1578 3.6682 'International Tables Vol C Tables 4.2.6.8 and 6.1.1.4'

loop_
_geom_angle_atom_site_label_1
_geom_angle_atom_site_label_2
_geom_angle_atom_site_label_3
_geom_angle
_geom_angle_site_symmetry_1
_geom_angle_site_symmetry_3
O1 Eu2 O10 103.4(2) . .
O1 Eu2 O9 74.19(17) . .
O10 Eu2 O9 89.18(13) . .
O1 Eu2 O6 150.76(16) . .
O10 Eu2 O6 75.37(14) . .
O9 Eu2 O6 76.59(13) . .
O1 Eu2 O5 156.11(17) . .
O10 Eu2 O5 86.64(13) . .
O9 Eu2 O5 128.29(13) . .
O6 Eu2 O5 52.53(11) . .
O1 Eu2 N6 98.7(2) . .
O10 Eu2 N6 148.86(14) . .
O9 Eu2 N6 75.90(13) . .
O6 Eu2 N6 74.65(15) . .
O5 Eu2 N6 81.81(13) . .
O1 Eu2 N4 78.91(17) . .
O10 Eu2 N4 79.74(14) . .
O9 Eu2 N4 147.61(13) . .
O6 Eu2 N4 128.26(13) . .
O5 Eu2 N4 81.69(12) . .
N6 Eu2 N4 126.46(14) . .
O1 Eu2 N5 84.8(2) . .
O10 Eu2 N5 139.72(13) . .
O9 Eu2 N5 130.54(12) . .
O6 Eu2 N5 115.49(12) . .
O5 Eu2 N5 74.00(12) . .
N6 Eu2 N5 63.54(14) . .
N4 Eu2 N5 62.98(13) . .
O1 Eu2 C37 174.7(2) . .
O10 Eu2 C37 80.37(14) . .
O9 Eu2 C37 102.34(14) . .
O6 Eu2 C37 26.19(12) . .
O5 Eu2 C37 26.34(12) . .
N6 Eu2 C37 76.48(15) . .
N4 Eu2 C37 105.59(14) . .
N5 Eu2 C37 94.78(13) . .
O11 Eu1 O7 78.56(12) 2_564 .
O11 Eu1 O12 99.77(12) 2_564 .
O7 Eu1 O12 136.38(13) . .
O11 Eu1 O3 123.37(12) 2_564 .
O7 Eu1 O3 143.01(12) . .
O12 Eu1 O3 73.82(12) . .
O11 Eu1 O4 72.40(11) 2_564 .
O7 Eu1 O4 144.63(12) . .
O12 Eu1 O4 69.62(12) . .
O3 Eu1 O4 52.28(11) . .
O11 Eu1 N1 148.35(13) 2_564 .
O7 Eu1 N1 85.05(13) . .
O12 Eu1 N1 74.02(13) . .
O3 Eu1 N1 85.40(13) . .
O4 Eu1 N1 129.91(12) . .
O11 Eu1 N3 78.12(13) 2_564 .
O7 Eu1 N3 83.07(13) . .
O12 Eu1 N3 139.87(13) . .
O3 Eu1 N3 74.45(12) . .
O4 Eu1 N3 71.69(13) . .
N1 Eu1 N3 126.75(13) . .
O11 Eu1 N2 134.27(12) 2_564 .
O7 Eu1 N2 73.07(12) . .
O12 Eu1 N2 125.49(12) . .
O3 Eu1 N2 70.72(11) . .
O4 Eu1 N2 114.47(11) . .
N1 Eu1 N2 63.23(12) . .
N3 Eu1 N2 63.63(13) . .
O11 Eu1 OW1 74.24(12) 2_564 .
O7 Eu1 OW1 66.33(12) . .
O12 Eu1 OW1 71.27(12) . .
O3 Eu1 OW1 143.26(12) . .
O4 Eu1 OW1 122.17(12) . .
N1 Eu1 OW1 74.41(13) . .
N3 Eu1 OW1 141.98(13) . .
N2 Eu1 OW1 122.73(12) . .
O11 Eu1 C21 98.10(14) 2_564 .
O7 Eu1 C21 154.85(13) . .
O12 Eu1 C21 68.74(13) . .
O3 Eu1 C21 26.16(12) . .
O4 Eu1 C21 26.14(12) . .
N1 Eu1 C21 107.81(14) . .
N3 Eu1 C21 71.90(13) . .
N2 Eu1 C21 93.13(13) . .
OW1 Eu1 C21 137.24(13) . .
C41 S2 C38 91.9(2) . .
C17 S1 C20 91.6(3) . .
C47 S3 C44 92.2(2) . .
C48 O11 Eu1 161.9(3) . 2_564
C21 O3 Eu1 92.9(3) . .
C37 O5 Eu2 92.5(3) . .
C21 O4 Eu1 92.8(3) . .
C42 O7 Eu1 141.5(3) . .
C43 O9 Eu2 147.9(3) . .
C48 O12 Eu1 131.5(3) . .
C10 N2 C6 119.1(4) . .
C10 N2 Eu1 119.5(3) . .
C6 N2 Eu1 120.6(3) . .
C43 O10 Eu2 165.7(3) 2_665 .
C37 O6 Eu2 92.9(3) . .
C15 N3 C11 117.3(4) . .
C15 N3 Eu1 121.5(3) . .
C11 N3 Eu1 121.1(3) . .
C31 N5 C27 118.6(4) . .
C31 N5 Eu2 120.0(3) . .
C27 N5 Eu2 120.9(3) . .
C36 N6 C32 119.0(5) . .
C36 N6 Eu2 119.7(4) . .
C32 N6 Eu2 121.0(3) . .
C1 N1 C5 117.6(4) . .
C1 N1 Eu1 120.4(3) . .
C5 N1 Eu1 121.9(3) . .
C46 C47 C48 126.9(4) . .
C46 C47 S3 110.3(4) . .
C48 C47 S3 122.8(4) . .
C22 N4 C26 117.6(5) . .
C22 N4 Eu2 120.5(4) . .
C26 N4 Eu2 121.9(3) . .
N6 C32 C33 119.5(6) . .
N6 C32 C31 117.0(4) . .
C33 C32 C31 123.5(5) . .
O9 C43 O10 123.7(4) . 2_665
O9 C43 C44 118.5(4) . .
O10 C43 C44 117.8(4) 2_665 .
N1 C5 C4 122.0(5) . .
N1 C5 C6 116.2(4) . .
C4 C5 C6 121.8(5) . .
N3 C11 C12 121.4(5) . .
N3 C11 C10 116.2(4) . .
C12 C11 C10 122.3(5) . .
N2 C6 C7 121.9(5) . .
N2 C6 C5 117.2(4) . .
C7 C6 C5 120.9(5) . .
C40 C41 C42 129.8(5) . 1_556
C40 C41 S2 111.5(4) . .
C42 C41 S2 118.7(4) 1_556 .
O11 C48 O12 125.1(4) . .
O11 C48 C47 118.1(4) . .
O12 C48 C47 116.8(4) . .
C45 C44 C43 127.7(5) . .
C45 C44 S3 109.7(4) . .
C43 C44 S3 122.6(4) . .
N4 C26 C25 121.7(5) . .
N4 C26 C27 116.7(4) . .
C25 C26 C27 121.5(5) . .
N1 C1 C2 123.3(5) . .
N1 C1 H1 118.3 . .
C2 C1 H1 118.3 . .
N2 C10 C9 121.0(5) . .
N2 C10 C11 118.3(4) . .
C9 C10 C11 120.7(5) . .
O8 C42 O7 126.5(4) . .
O8 C42 C41 118.7(4) . 1_554
O7 C42 C41 114.8(4) . 1_554
O4 C21 O3 121.8(4) . .
O4 C21 C20 118.6(5) . 1_455
O3 C21 C20 119.6(4) . 1_455
O4 C21 Eu1 61.0(2) . .
O3 C21 Eu1 60.9(2) . .
C20 C21 Eu1 177.5(3) 1_455 .
C23 C24 C25 119.8(6) . .
C23 C24 H24 120.1 . .
C25 C24 H24 120.1 . .
N5 C27 C28 121.8(5) . .
N5 C27 C26 116.9(4) . .
C28 C27 C26 121.3(5) . .
C2 C3 C4 119.9(6) . .
C2 C3 H3 120.0 . .
C4 C3 H3 120.0 . .
C16 O1 Eu2 145.7(6) . .
C20 C19 C18 111.6(5) . .
C20 C19 H19 124.2 . .
C18 C19 H19 124.2 . .
C41 C40 C39 113.2(5) . .
C41 C40 H40 123.4 . .
C39 C40 H40 123.4 . .
C19 C20 C21 128.4(5) . 1_655
C19 C20 S1 112.1(4) . .
C21 C20 S1 119.5(4) 1_655 .
N3 C15 C14 123.3(6) . .
N3 C15 H15 118.3 . .
C14 C15 H15 118.3 . .
C24 C25 C26 119.4(6) . .
C24 C25 H25 120.3 . .
C26 C25 H25 120.3 . .
N6 C36 C35 123.5(6) . .
N6 C36 H36 118.2 . .
C35 C36 H36 118.2 . .
N5 C31 C30 122.1(5) . .
N5 C31 C32 117.3(5) . .
C30 C31 C32 120.6(5) . .
C39 C38 C37 128.7(5) . .
C39 C38 S2 111.1(4) . .
C37 C38 S2 120.2(4) . .
C30 C29 C28 120.2(5) . .
C30 C29 H29 119.9 . .
C28 C29 H29 119.9 . .
C24 C23 C22 118.6(6) . .
C24 C23 H23 120.7 . .
C22 C23 H23 120.7 . .
C46 C45 C44 112.8(5) . .
C46 C45 H45 123.6 . .
C44 C45 H45 123.6 . .
O6 C37 O5 122.0(4) . .
O6 C37 C38 118.2(5) . .
O5 C37 C38 119.8(4) . .
O6 C37 Eu2 60.9(3) . .
O5 C37 Eu2 61.1(2) . .
C38 C37 Eu2 177.9(4) . .
C38 C39 C40 112.3(5) . .
C38 C39 H39 123.8 . .
C40 C39 H39 123.8 . .
C18 C17 C16 128.7(6) . .
C18 C17 S1 112.1(4) . .
C16 C17 S1 119.2(5) . .
N4 C22 C23 122.8(6) . .
N4 C22 H22 118.6 . .
C23 C22 H22 118.6 . .
C9 C8 C7 120.3(5) . .
C9 C8 H8 119.9 . .
C7 C8 H8 119.9 . .
C8 C9 C10 119.4(5) . .
C8 C9 H9 120.3 . .
C10 C9 H9 120.3 . .
C17 C18 C19 112.6(5) . .
C17 C18 H18 123.7 . .
C19 C18 H18 123.7 . .
C32 C33 C34 120.2(6) . .
C32 C33 H33 119.9 . .
C34 C33 H33 119.9 . .
C47 C46 C45 115.0(5) . .
C47 C46 H46 122.5 . .
C45 C46 H46 122.5 . .
C13 C12 C11 120.0(6) . .
C13 C12 H12 120.0 . .
C11 C12 H12 120.0 . .
C3 C4 C5 118.6(5) . .
C3 C4 H4 120.7 . .
C5 C4 H4 120.7 . .
C8 C7 C6 118.2(5) . .
C8 C7 H7 120.9 . .
C6 C7 H7 120.9 . .
C29 C30 C31 118.8(6) . .
C29 C30 H30 120.6 . .
C31 C30 H30 120.6 . .
C14 C13 C12 118.5(6) . .
C14 C13 H13 120.8 . .
C12 C13 H13 120.8 . .
O1 C16 O2 128.9(7) . .
O1 C16 C17 115.8(7) . .
O2 C16 C17 115.2(6) . .
C3 C2 C1 118.4(5) . .
C3 C2 H2 120.8 . .
C1 C2 H2 120.8 . .
C34 C35 C36 117.7(6) . .
C34 C35 H35 121.1 . .
C36 C35 H35 121.1 . .
C29 C28 C27 118.5(6) . .
C29 C28 H28 120.8 . .
C27 C28 H28 120.8 . .
C13 C14 C15 119.5(6) . .
C13 C14 H14 120.3 . .
C15 C14 H14 120.3 . .
C35 C34 C33 120.1(6) . .
C35 C34 H34 120.0 . .
C33 C34 H34 120.0 . .

loop_
_geom_bond_atom_site_label_1
_geom_bond_atom_site_label_2
_geom_bond_distance
_geom_bond_site_symmetry_2
Eu2 O1 2.265(5) .
Eu2 O10 2.291(3) .
Eu2 O9 2.350(3) .
Eu2 O6 2.487(4) .
Eu2 O5 2.491(3) .
Eu2 N6 2.565(4) .
Eu2 N4 2.575(4) .
Eu2 N5 2.600(4) .
Eu2 C37 2.841(5) .
Eu1 O11 2.356(3) 2_564
Eu1 O7 2.358(3) .
Eu1 O12 2.432(3) .
Eu1 O3 2.500(3) .
Eu1 O4 2.503(3) .
Eu1 N1 2.566(4) .
Eu1 N3 2.573(4) .
Eu1 N2 2.586(4) .
Eu1 OW1 2.612(4) .
Eu1 C21 2.858(5) .
S2 C41 1.714(5) .
S2 C38 1.724(5) .
S1 C17 1.694(6) .
S1 C20 1.722(5) .
S3 C47 1.697(5) .
S3 C44 1.719(5) .
O11 C48 1.247(5) .
O11 Eu1 2.356(3) 2_564
O3 C21 1.262(6) .
O5 C37 1.262(6) .
O4 C21 1.261(6) .
O7 C42 1.290(6) .
O9 C43 1.247(6) .
O12 C48 1.251(5) .
N2 C10 1.339(6) .
N2 C6 1.349(6) .
O10 C43 1.256(5) 2_665
O6 C37 1.256(6) .
N3 C15 1.347(7) .
N3 C11 1.353(6) .
N5 C31 1.345(6) .
N5 C27 1.348(6) .
O8 C42 1.225(6) .
N6 C36 1.335(7) .
N6 C32 1.363(7) .
N1 C1 1.348(6) .
N1 C5 1.353(6) .
C47 C46 1.344(7) .
C47 C48 1.501(6) .
N4 C22 1.338(7) .
N4 C26 1.354(6) .
C32 C33 1.380(8) .
C32 C31 1.472(8) .
C43 O10 1.256(5) 2_665
C43 C44 1.455(6) .
C5 C4 1.388(7) .
C5 C6 1.479(7) .
C11 C12 1.391(7) .
C11 C10 1.477(7) .
C6 C7 1.399(7) .
C41 C40 1.362(7) .
C41 C42 1.498(6) 1_556
C44 C45 1.370(7) .
O2 C16 1.273(8) .
C26 C25 1.387(7) .
C26 C27 1.479(7) .
C1 C2 1.375(7) .
C1 H1 0.9300 .
C10 C9 1.399(7) .
C42 C41 1.498(6) 1_554
C21 C20 1.478(6) 1_455
C24 C23 1.354(9) .
C24 C25 1.370(9) .
C24 H24 0.9300 .
C27 C28 1.398(7) .
C3 C2 1.368(9) .
C3 C4 1.381(8) .
C3 H3 0.9300 .
O1 C16 1.165(8) .
C19 C20 1.354(7) .
C19 C18 1.426(7) .
C19 H19 0.9300 .
C40 C39 1.411(7) .
C40 H40 0.9300 .
C20 C21 1.478(6) 1_655
C15 C14 1.375(8) .
C15 H15 0.9300 .
C25 H25 0.9300 .
C36 C35 1.376(8) .
C36 H36 0.9300 .
C31 C30 1.389(7) .
C38 C39 1.377(7) .
C38 C37 1.474(7) .
C29 C30 1.369(9) .
C29 C28 1.372(9) .
C29 H29 0.9300 .
C23 C22 1.396(8) .
C23 H23 0.9300 .
C45 C46 1.362(7) .
C45 H45 0.9300 .
C39 H39 0.9300 .
C17 C18 1.362(9) .
C17 C16 1.531(8) .
C22 H22 0.9300 .
C8 C9 1.364(8) .
C8 C7 1.366(8) .
C8 H8 0.9300 .
C9 H9 0.9300 .
C18 H18 0.9300 .
C33 C34 1.382(9) .
C33 H33 0.9300 .
C46 H46 0.9300 .
C12 C13 1.378(9) .
C12 H12 0.9300 .
C4 H4 0.9300 .
C7 H7 0.9300 .
C30 H30 0.9300 .
C13 C14 1.360(9) .
C13 H13 0.9300 .
C2 H2 0.9300 .
C35 C34 1.356(9) .
C35 H35 0.9300 .
C28 H28 0.9300 .
C14 H14 0.9300 .
C34 H34 0.9300 .
